data_2015752
loop_
_publ_author_name
'Abon\'ia, Rodrigo'
'Rengifo, Emerson'
'Cobo, Justo'
'Low, John N.'
'Glidewell, Christopher'

_publ_section_title
;Hydrogen-bonded chains in
 3-<i>tert</i>-butyl-5-[(4-methoxybenzyl)amino]-1-phenyl-1<i>H</i>-pyrazole
 and tetramolecular hydrogen-bonded aggregates in
 5-[(benzotriazol-1-ylmethyl)(4-methoxybenzyl)amino]-3-<i>tert</i>-butyl-1-phenyl-1<i>H</i>-pyrazole
;
_journal_coeditor_code LN3029
_journal_issue 1
_journal_name_full 'Acta Crystallographica Section C'
_journal_page_first o29
_journal_page_last o32
_journal_paper_doi 10.1107/S0108270106050335
_journal_volume 63
_journal_year 2007
_chemical_formula_iupac 'C21 H25 N3 O'
_chemical_formula_moiety 'C21 H25 N3 O'
_chemical_formula_sum 'C21 H25 N3 O'
_chemical_formula_weight 335.44
_chemical_name_systematic
;
3-tert-butyl-5-[(4-methoxybenzyl)amino]-1-phenyl-1H-pyrazole
;
_space_group_IT_number 96
_symmetry_cell_setting tetragonal
_symmetry_space_group_name_Hall 'P 4nw 2abw'
_symmetry_space_group_name_H-M 'P 43 21 2'
_atom_sites_solution_hydrogens geom
_atom_sites_solution_primary direct
_atom_sites_solution_secondary difmap
_cell_angle_alpha 90.00
_cell_angle_beta 90.00
_cell_angle_gamma 90.00
_cell_formula_units_Z 8
_cell_length_a 10.9665(14)
_cell_length_b 10.9665(14)
_cell_length_c 30.796(6)
_cell_measurement_reflns_used 4241
_cell_measurement_temperature 120(2)
_cell_measurement_theta_max 27.51
_cell_measurement_theta_min 3.94
_cell_volume 3703.7(10)
_computing_cell_refinement 'DIRAX/LSQ (Duisenberg <i>et al.</i>,  2000)'
_computing_data_collection 'COLLECT (Hooft, 1999)'
_computing_data_reduction 'EVALCCD (Duisenberg <i>et al.</i>,  2003)'
_computing_molecular_graphics 'PLATON (Spek, 2003)'
_computing_publication_material 'SHELXL97 and PRPKAPPA (Ferguson, 1999)'
_computing_structure_refinement 'OSCAIL (McArdle, 2003) and SHELXL97 (Sheldrick, 1997)'
_computing_structure_solution 'Sir2004 (Burla <i>et al.</i>,  2005)'
_diffrn_ambient_temperature 120(2)
_diffrn_measured_fraction_theta_full 0.994
_diffrn_measured_fraction_theta_max 0.994
_diffrn_measurement_device_type 'Bruker--Nonius KappaCCD'
_diffrn_measurement_method '\f and \w scans'
_diffrn_radiation_monochromator graphite
_diffrn_radiation_source 'Bruker-Nonius FR591 rotating anode'
_diffrn_radiation_type 'Mo K\a'
_diffrn_radiation_wavelength 0.71073
_diffrn_reflns_av_R_equivalents 0.0957
_diffrn_reflns_av_sigmaI/netI 0.0592
_diffrn_reflns_limit_h_max 14
_diffrn_reflns_limit_h_min -14
_diffrn_reflns_limit_k_max 13
_diffrn_reflns_limit_k_min -14
_diffrn_reflns_limit_l_max 40
_diffrn_reflns_limit_l_min -40
_diffrn_reflns_number 77731
_diffrn_reflns_theta_full 27.51
_diffrn_reflns_theta_max 27.51
_diffrn_reflns_theta_min 3.94
_diffrn_standards_decay_% 0
_diffrn_standards_number 0
_exptl_absorpt_coefficient_mu 0.075
_exptl_absorpt_correction_T_max 0.994
_exptl_absorpt_correction_T_min 0.940
_exptl_absorpt_correction_type multi-scan
_exptl_absorpt_process_details '(SADABS; Sheldrick, 2003)'
_exptl_crystal_colour colourless
_exptl_crystal_density_diffrn 1.203
_exptl_crystal_density_method 'not measured'
_exptl_crystal_description block
_exptl_crystal_F_000 1440
_exptl_crystal_size_max 0.52
_exptl_crystal_size_mid 0.28
_exptl_crystal_size_min 0.08
_refine_diff_density_max 0.222
_refine_diff_density_min -0.239
_refine_ls_abs_structure_details 'Friedel pairs merged'
_refine_ls_extinction_method none
_refine_ls_goodness_of_fit_ref 1.049
_refine_ls_hydrogen_treatment constr
_refine_ls_matrix_type full
_refine_ls_number_parameters 230
_refine_ls_number_reflns 2521
_refine_ls_number_restraints 0
_refine_ls_restrained_S_all 1.049
_refine_ls_R_factor_all 0.0888
_refine_ls_R_factor_gt 0.0515
_refine_ls_shift/su_max 0.000
_refine_ls_shift/su_mean 0.000
_refine_ls_structure_factor_coef Fsqd
_refine_ls_weighting_details 'w=1/[\s^2^(Fo^2^)+(0.0508P)^2^+1.6749P] where P=(Fo^2^+2Fc^2^)/3'
_refine_ls_weighting_scheme calc
_refine_ls_wR_factor_gt 0.1042
_refine_ls_wR_factor_ref 0.1202
_reflns_number_gt 1840
_reflns_number_total 2521
_reflns_threshold_expression 'I > 2\s(I)'
_cod_data_source_file ln3029.cif
_cod_data_source_block I
_cod_database_code 2015752
_cod_database_fobs_code 2015752

loop_
_symmetry_equiv_pos_as_xyz
'x, y, z'
'-y+1/2, x+1/2, z+3/4'
'-x, -y, z+1/2'
'y+1/2, -x+1/2, z+1/4'
'x+1/2, -y+1/2, -z+1/4'
'y, x, -z'
'-x+1/2, y+1/2, -z+3/4'
'-y, -x, -z+1/2'

loop_
_atom_site_type_symbol
_atom_site_label
_atom_site_fract_x
_atom_site_fract_y
_atom_site_fract_z
_atom_site_U_iso_or_equiv
_atom_site_adp_type
_atom_site_calc_flag
_atom_site_refinement_flags
_atom_site_occupancy
N N11 0.1664(2) 0.6731(2) 0.53442(7) 0.0223(5) Uani d . 1
C C111 0.2473(2) 0.6929(2) 0.49894(8) 0.0226(6) Uani d . 1
C C112 0.3592(3) 0.6346(3) 0.49683(9) 0.0263(6) Uani d . 1
C C113 0.4339(3) 0.6547(3) 0.46093(9) 0.0322(7) Uani d . 1
C C114 0.3980(3) 0.7331(3) 0.42815(9) 0.0343(7) Uani d . 1
C C115 0.2873(3) 0.7917(3) 0.43124(9) 0.0324(7) Uani d . 1
C C116 0.2108(3) 0.7726(3) 0.46652(8) 0.0259(6) Uani d . 1
N N12 0.0857(2) 0.7651(2) 0.54479(7) 0.0232(5) Uani d . 1
C C13 0.0147(2) 0.7192(2) 0.57584(8) 0.0211(6) Uani d . 1
C C131 -0.0805(3) 0.7986(3) 0.59690(8) 0.0246(6) Uani d . 1
C C132 -0.1218(3) 0.8991(3) 0.56624(10) 0.0380(8) Uani d . 1
C C133 -0.0251(3) 0.8588(3) 0.63739(10) 0.0387(8) Uani d . 1
C C134 -0.1901(3) 0.7219(3) 0.61038(11) 0.0374(8) Uani d . 1
C C14 0.0462(3) 0.5970(3) 0.58515(8) 0.0233(6) Uani d . 1
C C15 0.1423(3) 0.5696(2) 0.55780(8) 0.0206(6) Uani d . 1
N N15 0.2088(2) 0.4637(2) 0.55262(7) 0.0247(5) Uani d . 1
C C37 0.1632(3) 0.3570(3) 0.57574(10) 0.0329(7) Uani d . 1
C C31 0.2383(3) 0.2460(3) 0.56588(9) 0.0266(6) Uani d . 1
C C32 0.1798(3) 0.1358(3) 0.55619(10) 0.0337(8) Uani d . 1
C C33 0.2447(3) 0.0309(3) 0.54790(10) 0.0340(7) Uani d . 1
C C34 0.3703(3) 0.0342(3) 0.54868(9) 0.0300(7) Uani d . 1
O O34 0.4273(2) -0.07496(19) 0.53941(7) 0.0408(6) Uani d . 1
C C341 0.5550(3) -0.0759(3) 0.53556(11) 0.0396(8) Uani d . 1
C C35 0.4316(3) 0.1414(3) 0.55834(9) 0.0305(7) Uani d . 1
C C36 0.3641(3) 0.2471(3) 0.56696(9) 0.0307(7) Uani d . 1
H H112 0.3846 0.5817 0.5195 0.032 Uiso calc R 1
H H113 0.5103 0.6141 0.4590 0.039 Uiso calc R 1
H H114 0.4492 0.7463 0.4037 0.041 Uiso calc R 1
H H115 0.2629 0.8462 0.4089 0.039 Uiso calc R 1
H H116 0.1346 0.8136 0.4684 0.031 Uiso calc R 1
H H13A -0.0512 0.9478 0.5573 0.057 Uiso calc R 1
H H13B -0.1809 0.9516 0.5811 0.057 Uiso calc R 1
H H13C -0.1601 0.8627 0.5406 0.057 Uiso calc R 1
H H13D 0.0000 0.7955 0.6580 0.058 Uiso calc R 1
H H13E -0.0860 0.9118 0.6510 0.058 Uiso calc R 1
H H13F 0.0460 0.9074 0.6290 0.058 Uiso calc R 1
H H13G -0.2229 0.6795 0.5849 0.056 Uiso calc R 1
H H13H -0.2531 0.7751 0.6227 0.056 Uiso calc R 1
H H13I -0.1648 0.6620 0.6322 0.056 Uiso calc R 1
H H14 0.0091 0.5446 0.6059 0.028 Uiso calc R 1
H H15 0.2251 0.4467 0.5253 0.030 Uiso d R 1
H H37A 0.0774 0.3419 0.5672 0.040 Uiso calc R 1
H H37B 0.1650 0.3730 0.6074 0.040 Uiso calc R 1
H H32 0.0932 0.1334 0.5553 0.040 Uiso calc R 1
H H33 0.2033 -0.0432 0.5417 0.041 Uiso calc R 1
H H34A 0.5798 -0.0206 0.5122 0.059 Uiso calc R 1
H H34B 0.5827 -0.1588 0.5289 0.059 Uiso calc R 1
H H34C 0.5916 -0.0490 0.5630 0.059 Uiso calc R 1
H H35 0.5181 0.1432 0.5591 0.037 Uiso calc R 1
H H36 0.4056 0.3208 0.5737 0.037 Uiso calc R 1

loop_
_atom_site_aniso_label
_atom_site_aniso_U_11
_atom_site_aniso_U_22
_atom_site_aniso_U_33
_atom_site_aniso_U_12
_atom_site_aniso_U_13
_atom_site_aniso_U_23
N11 0.0247(13) 0.0202(12) 0.0220(11) 0.0016(10) 0.0043(10) -0.0002(9)
C111 0.0241(15) 0.0229(14) 0.0208(12) -0.0029(13) 0.0015(12) -0.0015(11)
C112 0.0238(15) 0.0306(16) 0.0246(13) 0.0006(12) 0.0017(12) -0.0019(12)
C113 0.0262(16) 0.0339(18) 0.0367(16) 0.0006(14) 0.0112(14) -0.0026(14)
C114 0.0363(19) 0.0383(19) 0.0283(14) -0.0034(15) 0.0113(14) 0.0008(14)
C115 0.0400(19) 0.0321(17) 0.0250(14) -0.0017(15) 0.0024(14) 0.0050(13)
C116 0.0296(16) 0.0244(16) 0.0237(13) -0.0006(13) -0.0010(12) 0.0011(12)
N12 0.0229(13) 0.0225(13) 0.0242(11) 0.0030(10) 0.0022(10) -0.0023(10)
C13 0.0204(14) 0.0218(15) 0.0210(12) -0.0023(11) -0.0020(11) -0.0031(11)
C131 0.0238(15) 0.0263(16) 0.0236(13) 0.0022(13) 0.0015(12) 0.0002(12)
C132 0.0363(19) 0.042(2) 0.0355(16) 0.0142(16) 0.0064(15) 0.0071(15)
C133 0.0388(19) 0.042(2) 0.0349(16) 0.0097(16) -0.0021(15) -0.0158(15)
C134 0.0291(18) 0.0341(19) 0.0488(18) 0.0016(15) 0.0151(15) -0.0025(15)
C14 0.0251(15) 0.0238(15) 0.0212(13) -0.0032(12) 0.0025(12) -0.0001(11)
C15 0.0235(15) 0.0189(14) 0.0193(12) -0.0006(12) -0.0016(11) 0.0003(11)
N15 0.0292(14) 0.0227(13) 0.0222(11) 0.0023(11) 0.0058(10) -0.0003(10)
C37 0.0353(18) 0.0246(16) 0.0390(16) 0.0016(14) 0.0093(14) 0.0027(13)
C31 0.0318(17) 0.0231(15) 0.0251(13) 0.0014(13) 0.0060(12) 0.0021(12)
C32 0.0343(19) 0.0286(18) 0.0381(16) 0.0016(15) -0.0013(14) 0.0039(14)
C33 0.0366(19) 0.0229(16) 0.0425(18) -0.0006(14) -0.0022(15) 0.0002(14)
C34 0.0376(19) 0.0227(16) 0.0297(15) 0.0047(15) 0.0056(13) 0.0025(13)
O34 0.0376(13) 0.0269(12) 0.0579(14) 0.0043(10) 0.0052(11) -0.0032(11)
C341 0.0351(19) 0.0377(19) 0.0460(18) 0.0071(16) 0.0134(15) 0.0074(16)
C35 0.0263(16) 0.0351(18) 0.0301(15) -0.0007(14) 0.0075(13) 0.0050(14)
C36 0.0329(17) 0.0268(17) 0.0323(15) -0.0009(15) 0.0070(14) 0.0021(13)

loop_
_atom_type_symbol
_atom_type_description
_atom_type_scat_dispersion_real
_atom_type_scat_dispersion_imag
_atom_type_scat_source
C C 0.0033 0.0016 'International Tables Vol C Tables 4.2.6.8 and 6.1.1.4'
H H 0.0000 0.0000 'International Tables Vol C Tables 4.2.6.8 and 6.1.1.4'
N N 0.0061 0.0033 'International Tables Vol C Tables 4.2.6.8 and 6.1.1.4'
O O 0.0106 0.0060 'International Tables Vol C Tables 4.2.6.8 and 6.1.1.4'

loop_
_geom_angle_atom_site_label_1
_geom_angle_atom_site_label_2
_geom_angle_atom_site_label_3
_geom_angle
_geom_angle_publ_flag
C15 N11 N12 111.2(2) no
C15 N11 C111 130.5(2) no
N12 N11 C111 117.8(2) no
C112 C111 C116 120.9(2) no
C112 C111 N11 121.2(2) no
C116 C111 N11 117.9(2) no
C111 C112 C113 119.1(3) no
C111 C112 H112 120.5 no
C113 C112 H112 120.5 no
C114 C113 C112 120.6(3) no
C114 C113 H113 119.7 no
C112 C113 H113 119.7 no
C115 C114 C113 119.4(3) no
C115 C114 H114 120.3 no
C113 C114 H114 120.3 no
C114 C115 C116 121.1(3) no
C114 C115 H115 119.5 no
C116 C115 H115 119.5 no
C111 C116 C115 118.9(3) no
C111 C116 H116 120.5 no
C115 C116 H116 120.5 no
C13 N12 N11 105.4(2) no
N12 C13 C14 111.2(2) no
N12 C13 C131 119.7(2) no
C14 C13 C131 129.0(2) no
C13 C131 C132 111.0(2) no
C13 C131 C134 110.2(2) no
C132 C131 C134 109.5(3) no
C13 C131 C133 108.9(2) no
C132 C131 C133 108.1(3) no
C134 C131 C133 109.1(2) no
C131 C132 H13A 109.5 no
C131 C132 H13B 109.5 no
H13A C132 H13B 109.5 no
C131 C132 H13C 109.5 no
H13A C132 H13C 109.5 no
H13B C132 H13C 109.5 no
C131 C133 H13D 109.5 no
C131 C133 H13E 109.5 no
H13D C133 H13E 109.5 no
C131 C133 H13F 109.5 no
H13D C133 H13F 109.5 no
H13E C133 H13F 109.5 no
C131 C134 H13G 109.5 no
C131 C134 H13H 109.5 no
H13G C134 H13H 109.5 no
C131 C134 H13I 109.5 no
H13G C134 H13I 109.5 no
H13H C134 H13I 109.5 no
C15 C14 C13 105.6(2) no
C15 C14 H14 127.2 no
C13 C14 H14 127.2 no
N11 C15 N15 122.3(2) no
N11 C15 C14 106.7(2) no
N15 C15 C14 131.0(3) no
C15 N15 C37 115.9(2) no
C15 N15 H15 113.3 no
C37 N15 H15 111.5 no
N15 C37 C31 111.3(2) no
N15 C37 H37A 109.4 no
C31 C37 H37A 109.4 no
N15 C37 H37B 109.4 no
C31 C37 H37B 109.4 no
H37A C37 H37B 108.0 no
C36 C31 C32 118.1(3) no
C36 C31 C37 122.4(3) no
C32 C31 C37 119.5(3) no
C33 C32 C31 121.6(3) no
C33 C32 H32 119.2 no
C31 C32 H32 119.2 no
C32 C33 C34 119.5(3) no
C32 C33 H33 120.3 no
C34 C33 H33 120.3 no
C33 C34 O34 115.3(3) y
C33 C34 C35 120.7(3) no
C35 C34 O34 124.1(3) y
C34 O34 C341 118.4(3) y
O34 C341 H34A 109.5 no
O34 C341 H34B 109.5 no
H34A C341 H34B 109.5 no
O34 C341 H34C 109.5 no
H34A C341 H34C 109.5 no
H34B C341 H34C 109.5 no
C34 C35 C36 119.1(3) no
C34 C35 H35 120.4 no
C36 C35 H35 120.4 no
C31 C36 C35 121.1(3) no
C31 C36 H36 119.5 no
C35 C36 H36 119.5 no

loop_
_geom_bond_atom_site_label_1
_geom_bond_atom_site_label_2
_geom_bond_distance
_geom_bond_publ_flag
N11 N12 1.380(3) y
N12 C13 1.331(3) y
C13 C14 1.414(4) y
C14 C15 1.383(4) y
C15 N11 1.371(3) y
N11 C111 1.424(3) no
C111 C112 1.384(4) no
C111 C116 1.387(4) no
C112 C113 1.394(4) no
C112 H112 0.95 no
C113 C114 1.383(4) no
C113 H113 0.95 no
C114 C115 1.377(4) no
C114 H114 0.95 no
C115 C116 1.389(4) no
C115 H115 0.95 no
C116 H116 0.95 no
C13 C131 1.506(4) no
C131 C132 1.521(4) no
C131 C134 1.525(4) no
C131 C133 1.536(4) no
C132 H13A 0.98 no
C132 H13B 0.98 no
C132 H13C 0.98 no
C133 H13D 0.98 no
C133 H13E 0.98 no
C133 H13F 0.98 no
C134 H13G 0.98 no
C134 H13H 0.98 no
C134 H13I 0.98 no
C14 H14 0.95 no
C15 N15 1.381(4) no
N15 C37 1.458(3) no
N15 H15 0.88 no
C37 C31 1.501(4) no
C37 H37A 0.99 no
C37 H37B 0.99 no
C31 C36 1.380(4) no
C31 C32 1.400(4) no
C32 C33 1.377(4) no
C32 H32 0.95 no
C33 C34 1.377(4) no
C33 H33 0.95 no
C34 O34 1.380(4) no
C34 C35 1.387(4) no
O34 C341 1.406(4) no
C341 H34A 0.98 no
C341 H34B 0.98 no
C341 H34C 0.98 no
C35 C36 1.401(4) no
C35 H35 0.95 no
C36 H36 0.95 no

loop_
_geom_hbond_atom_site_label_D
_geom_hbond_atom_site_label_H
_geom_hbond_atom_site_label_A
_geom_hbond_site_symmetry_A
_geom_hbond_distance_DH
_geom_hbond_distance_HA
_geom_hbond_distance_DA
_geom_hbond_angle_DHA
_geom_hbond_publ_flag
C33 H33 N12 1_545 0.95 2.47 3.398(4) 166 y

loop_
_geom_torsion_atom_site_label_1
_geom_torsion_atom_site_label_2
_geom_torsion_atom_site_label_3
_geom_torsion_atom_site_label_4
_geom_torsion
_geom_torsion_publ_flag
C15 N11 C111 C112 -36.5(4) no
N12 N11 C111 C112 153.2(2) no
C15 N11 C111 C116 143.7(3) no
N12 N11 C111 C116 -26.7(3) no
C116 C111 C112 C113 -1.7(4) no
N11 C111 C112 C113 178.5(3) no
C111 C112 C113 C114 1.0(4) no
C112 C113 C114 C115 0.1(5) no
C113 C114 C115 C116 -0.6(5) no
C112 C111 C116 C115 1.2(4) no
N11 C111 C116 C115 -178.9(2) no
C114 C115 C116 C111 -0.1(4) no
C15 N11 N12 C13 2.3(3) no
C111 N11 N12 C13 174.4(2) no
N11 N12 C13 C14 -1.5(3) no
N11 N12 C13 C131 176.4(2) no
N12 C13 C131 C132 26.9(4) no
C14 C13 C131 C132 -155.6(3) no
N12 C13 C131 C134 148.3(3) no
C14 C13 C131 C134 -34.2(4) no
N12 C13 C131 C133 -92.0(3) no
C14 C13 C131 C133 85.5(4) no
N12 C13 C14 C15 0.2(3) no
C131 C13 C14 C15 -177.5(3) no
N12 N11 C15 N15 178.6(2) no
C111 N11 C15 N15 7.7(4) no
N12 N11 C15 C14 -2.2(3) no
C111 N11 C15 C14 -173.1(3) no
C13 C14 C15 N11 1.2(3) no
C13 C14 C15 N15 -179.7(3) no
N11 C15 N15 C37 -172.7(2) no
C14 C15 N15 C37 8.3(4) no
C15 N15 C37 C31 176.9(2) no
N15 C37 C31 C36 47.2(4) no
N15 C37 C31 C32 -134.3(3) no
C36 C31 C32 C33 0.0(5) no
C37 C31 C32 C33 -178.5(3) no
C31 C32 C33 C34 -0.7(5) no
C32 C33 C34 O34 -179.2(3) no
C32 C33 C34 C35 1.0(5) no
C33 C34 O34 C341 174.1(3) y
C35 C34 O34 C341 -6.0(4) no
C33 C34 C35 C36 -0.5(4) no
O34 C34 C35 C36 179.6(3) no
C32 C31 C36 C35 0.4(5) no
C37 C31 C36 C35 178.9(3) no
C34 C35 C36 C31 -0.2(4) no

loop_
_cod_related_entry_id
_cod_related_entry_database
_cod_related_entry_code
1 ChemSpider 21133315
